data_4314376
loop_
_publ_author_name
'Samir Das'
'Indranil Chakraborty'
'Animesh Chakravorty'

_publ_section_title
;
 Rhenium Chemistry of Diazabutadienes and Derived Iminoacetamides Spanning
 the Valence Domain II-VI. Synthesis, Characterization, and Metal-Promoted
 Regiospecific Imine Oxidation
;
_journal_name_full 'Inorganic Chemistry'
_journal_page_first 6545
_journal_page_last 6555
_journal_paper_doi 10.1021/ic034586c
_journal_volume 42
_journal_year 2003
_chemical_formula_sum 'C22 H31 Cl4 N3 O Re'
_chemical_formula_weight 681.50
_chemical_name_systematic
;
   ?
;
_space_group_IT_number 14
_symmetry_cell_setting monoclinic
_symmetry_space_group_name_Hall '-P 2yn'
_symmetry_space_group_name_H-M 'P 1 21/n 1'
_atom_sites_solution_hydrogens geom
_atom_sites_solution_primary heavy
_atom_sites_solution_secondary difmap
_audit_creation_method SHELXL
_cell_angle_alpha 90.00
_cell_angle_beta 104.99(3)
_cell_angle_gamma 90.00
_cell_formula_units_Z 4
_cell_length_a 11.257(2)
_cell_length_b 12.922(3)
_cell_length_c 18.295(4)
_cell_measurement_reflns_used 30
_cell_measurement_temperature 293(2)
_cell_measurement_theta_max 14
_cell_measurement_theta_min 7
_cell_volume 2570.7(10)
_computing_cell_refinement 'Bruker SMART'
_computing_data_collection 'Bruker SMART'
_computing_data_reduction 'Bruker SAINT'
_computing_molecular_graphics 'Siemens SHELXTL V5.03 PC'
_computing_publication_material 'Siemens SHELXTL V5.03 PC'
_computing_structure_refinement 'SHELXL-93 (Sheldrick, 1993)'
_computing_structure_solution 'SHELXS-86 (Sheldrick, 1990)'
_diffrn_ambient_temperature 293(2)
_diffrn_measurement_device 'CCD area detector'
_diffrn_measurement_method 'phi and \w scans'
_diffrn_radiation_monochromator graphite
_diffrn_radiation_source 'fine-focus sealed tube'
_diffrn_radiation_type MoK\a
_diffrn_radiation_wavelength 0.71073
_diffrn_reflns_av_R_equivalents 0.0208
_diffrn_reflns_av_sigmaI/netI 0.0218
_diffrn_reflns_limit_h_max 14
_diffrn_reflns_limit_h_min -13
_diffrn_reflns_limit_k_max 14
_diffrn_reflns_limit_k_min -16
_diffrn_reflns_limit_l_max 22
_diffrn_reflns_limit_l_min -22
_diffrn_reflns_number 20766
_diffrn_reflns_theta_max 27.74
_diffrn_reflns_theta_min 1.93
_diffrn_standards_decay_% 0
_diffrn_standards_interval_count 198
_diffrn_standards_number 2
_exptl_absorpt_coefficient_mu 5.162
_exptl_absorpt_correction_T_max 0.206
_exptl_absorpt_correction_T_min 0.119
_exptl_crystal_colour dark
_exptl_crystal_density_diffrn 1.761
_exptl_crystal_description parallelopiped
_exptl_crystal_F_000 1340
_exptl_crystal_size_max 0.30
_exptl_crystal_size_mid 0.30
_exptl_crystal_size_min 0.25
_refine_diff_density_max 1.609
_refine_diff_density_min -0.567
_refine_diff_density_rms 0.091
_refine_ls_extinction_method none
_refine_ls_goodness_of_fit_all 1.026
_refine_ls_goodness_of_fit_obs 1.055
_refine_ls_matrix_type full
_refine_ls_number_parameters 280
_refine_ls_number_reflns 5622
_refine_ls_number_restraints 0
_refine_ls_restrained_S_all 1.036
_refine_ls_restrained_S_obs 1.055
_refine_ls_R_factor_all 0.0419
_refine_ls_R_factor_obs 0.0306
_refine_ls_shift/esd_max 0.002
_refine_ls_shift/esd_mean 0.000
_refine_ls_structure_factor_coef Fsqd
_refine_ls_weighting_details 'w=1/[\s^2^(Fo^2^)+(0.0363P)^2^+3.0804P] where P=(Fo^2^+2Fc^2^)/3'
_refine_ls_weighting_scheme calc
_refine_ls_wR_factor_all 0.0770
_refine_ls_wR_factor_obs 0.0703
_reflns_number_observed 4568
_reflns_number_total 5624
_reflns_observed_criterion >2sigma(I)
_cod_data_source_file ic034586csi20030819_123709_3.cif
_cod_data_source_block rea1
_cod_depositor_comments
;
The following automatic conversions were performed:

'_symmetry_cell_setting' value 'Monoclinic' changed to 'monoclinic'
according to the built-in table from CIF Core dictionary named
'cif_core.dic' version 2.4.1 from 2010-06-29.

Automatic conversion script
Id: cif_fix_values 1646 2011-03-28 12:23:43Z adriana 

The following automatic conversions were performed:

'_refine_ls_weighting_scheme' value 'calc
w=1/[\s^2^(Fo^2^)+(0.0363P)^2^+3.0804P] where P=(Fo^2^+2Fc^2^)/3' was
changed to 'calc'. New tag '_refine_ls_weighting_details' was
created. The value of the new tag was set to
'w=1/[\s^2^(Fo^2^)+(0.0363P)^2^+3.0804P] where P=(Fo^2^+2Fc^2^)/3'.

Automatic conversion script
Id: cif_fix_values 3143 2015-03-26 13:38:13Z robertas 

The following automatic conversions were performed:

'_atom_sites_solution_primary' value 'Heavy atom method' was changed
to 'heavy'.

Automatic conversion script
Id: cif_fix_values 6452 2018-10-05 10:23:21Z andrius 
;
_cod_original_cell_volume 2570.8(9)
_cod_database_code 4314376

loop_
_symmetry_equiv_pos_as_xyz
'x, y, z'
'-x+1/2, y+1/2, -z+1/2'
'-x, -y, -z'
'x-1/2, -y-1/2, z-1/2'

loop_
_atom_site_aniso_label
_atom_site_aniso_U_11
_atom_site_aniso_U_22
_atom_site_aniso_U_33
_atom_site_aniso_U_23
_atom_site_aniso_U_13
_atom_site_aniso_U_12
Re 0.03719(10) 0.05198(11) 0.05570(11) 0.00615(8) -0.00034(7) 0.00354(7)
Cl2 0.0606(7) 0.0824(8) 0.0616(6) 0.0078(6) 0.0123(5) -0.0051(6)
Cl3 0.0678(8) 0.0937(10) 0.0703(7) 0.0249(7) 0.0142(6) -0.0025(7)
Cl1 0.0626(7) 0.0608(7) 0.0918(9) -0.0150(6) 0.0095(6) -0.0033(6)
N3 0.048(2) 0.057(2) 0.066(2) 0.009(2) 0.003(2) 0.004(2)
N2 0.041(2) 0.064(2) 0.060(2) -0.004(2) 0.000(2) -0.005(2)
N1 0.035(2) 0.053(2) 0.059(2) 0.004(2) 0.0007(14) -0.0020(15)
C17 0.038(2) 0.050(2) 0.058(2) 0.006(2) 0.003(2) 0.004(2)
C1 0.033(2) 0.059(3) 0.059(2) 0.003(2) -0.002(2) -0.003(2)
O 0.077(3) 0.062(3) 0.157(4) -0.033(3) 0.005(3) -0.003(2)
C8 0.052(3) 0.101(4) 0.058(3) -0.013(3) 0.000(2) -0.015(3)
C15 0.045(2) 0.057(3) 0.095(4) -0.005(3) 0.000(2) 0.007(2)
C19 0.057(3) 0.107(5) 0.092(4) -0.003(3) 0.029(3) 0.020(3)
C18 0.069(3) 0.103(4) 0.053(3) 0.002(3) 0.013(2) 0.020(3)
C16 0.055(3) 0.063(3) 0.085(3) -0.012(3) 0.008(2) -0.005(2)
C22 0.054(3) 0.127(5) 0.076(3) 0.040(3) 0.020(3) 0.018(3)
C2 0.044(2) 0.132(5) 0.057(3) 0.009(3) 0.001(2) -0.009(3)
C9 0.059(3) 0.123(5) 0.069(3) -0.006(3) 0.011(2) -0.023(3)
C21 0.065(3) 0.112(5) 0.071(3) 0.033(3) -0.003(3) 0.015(3)
C14 0.083(4) 0.233(10) 0.065(3) -0.021(5) 0.018(3) -0.053(5)
C13 0.148(7) 0.142(7) 0.059(3) -0.013(4) 0.003(4) -0.017(6)
Cl4 0.0507(7) 0.0981(11) 0.161(2) -0.0204(11) -0.0309(9) 0.0212(7)
C20 0.042(2) 0.059(3) 0.082(3) -0.007(2) -0.008(2) 0.007(2)
C10 0.081(5) 0.265(12) 0.110(5) -0.049(7) 0.023(4) -0.084(6)
C11 0.089(5) 0.129(6) 0.123(6) -0.040(5) -0.008(4) -0.021(4)
C12 0.079(5) 0.204(10) 0.119(6) -0.076(6) 0.007(4) -0.029(5)
C3 0.060(3) 0.171(7) 0.056(3) -0.005(4) -0.001(2) -0.017(4)
C4 0.054(3) 0.198(9) 0.097(5) 0.049(5) -0.008(3) -0.010(4)
C5 0.050(4) 0.225(11) 0.144(7) -0.020(7) -0.006(4) 0.023(5)
C6 0.058(4) 0.462(22) 0.108(6) -0.066(10) 0.008(4) 0.062(8)
C7 0.054(3) 0.141(6) 0.091(4) -0.018(4) 0.021(3) -0.006(3)

loop_
_atom_site_label
_atom_site_type_symbol
_atom_site_fract_x
_atom_site_fract_y
_atom_site_fract_z
_atom_site_U_iso_or_equiv
_atom_site_thermal_displace_type
_atom_site_occupancy
_atom_site_calc_flag
_atom_site_refinement_flags
_atom_site_disorder_group
Re Re 0.975737(14) 0.312661(13) 0.770565(9) 0.05057(7) Uani 1 d . .
Cl2 Cl 1.02916(11) 0.38830(11) 0.66730(7) 0.0688(3) Uani 1 d . .
Cl3 Cl 0.87266(12) 0.24876(12) 0.85703(7) 0.0780(4) Uani 1 d . .
Cl1 Cl 0.88360(12) 0.18184(10) 0.68587(8) 0.0736(3) Uani 1 d . .
N3 N 1.1152(3) 0.2566(3) 0.8119(2) 0.0591(9) Uani 1 d . .
N2 N 1.0180(3) 0.4501(3) 0.8255(2) 0.0573(9) Uani 1 d . .
N1 N 0.8044(3) 0.4043(3) 0.7344(2) 0.0512(8) Uani 1 d . .
C17 C 1.2298(4) 0.2197(3) 0.8473(2) 0.0506(10) Uani 1 d . .
C1 C 0.6793(3) 0.3663(4) 0.6928(2) 0.0532(10) Uani 1 d . .
H1A H 0.6812(3) 0.2906(4) 0.6952(2) 0.064 Uiso 1 calc R .
O O 0.9620(4) 0.6228(3) 0.8164(3) 0.1033(15) Uani 1 d . .
C8 C 1.1389(4) 0.4734(5) 0.8802(3) 0.0728(15) Uani 1 d . .
H8A H 1.1754(4) 0.4041(5) 0.8878(3) 0.087 Uiso 1 calc R .
C15 C 0.8201(4) 0.4980(4) 0.7532(3) 0.0691(13) Uani 1 d . .
H15A H 0.7572(4) 0.5459(4) 0.7369(3) 0.083 Uiso 1 calc R .
C19 C 1.4339(5) 0.1802(5) 0.8445(4) 0.083(2) Uani 1 d . .
H19A H 1.4946(5) 0.1767(5) 0.8184(4) 0.100 Uiso 1 calc R .
C18 C 1.3177(5) 0.2145(5) 0.8085(3) 0.0752(15) Uani 1 d . .
H18A H 1.2994(5) 0.2339(5) 0.7578(3) 0.090 Uiso 1 calc R .
C16 C 0.9421(4) 0.5307(4) 0.8020(3) 0.0695(13) Uani 1 d . .
C22 C 1.2581(5) 0.1915(5) 0.9226(3) 0.085(2) Uani 1 d . .
H22A H 1.1981(5) 0.1947(5) 0.9492(3) 0.102 Uiso 1 calc R .
C2 C 0.6570(4) 0.3963(5) 0.6108(3) 0.080(2) Uani 1 d . .
H2A H 0.7288(4) 0.3785(5) 0.5934(3) 0.096 Uiso 1 calc R .
H2B H 0.6458(4) 0.4707(5) 0.6061(3) 0.096 Uiso 1 calc R .
C9 C 1.2254(5) 0.5263(5) 0.8441(3) 0.084(2) Uani 1 d . .
H9A H 1.2322(5) 0.4846(5) 0.8013(3) 0.101 Uiso 1 calc R .
H9B H 1.1882(5) 0.5915(5) 0.8240(3) 0.101 Uiso 1 calc R .
C21 C 1.3745(5) 0.1586(5) 0.9584(3) 0.087(2) Uani 1 d . .
H21A H 1.3946(5) 0.1413(5) 1.0094(3) 0.104 Uiso 1 calc R .
C14 C 1.1299(6) 0.4967(8) 0.9549(3) 0.127(3) Uani 1 d . .
H14A H 1.0803(6) 0.4422(8) 0.9685(3) 0.153 Uiso 1 calc R .
H14B H 1.0819(6) 0.5598(8) 0.9509(3) 0.153 Uiso 1 calc R .
C13 C 1.2350(8) 0.5102(7) 1.0194(3) 0.121(3) Uani 1 d . .
H13A H 1.2796(8) 0.4451(7) 1.0268(3) 0.145 Uiso 1 calc R .
H13B H 1.2033(8) 0.5203(7) 1.0634(3) 0.145 Uiso 1 calc R .
Cl4 Cl 1.60585(13) 0.10936(14) 0.96226(12) 0.1142(7) Uani 1 d . .
C20 C 1.4595(4) 0.1517(4) 0.9183(3) 0.0653(13) Uani 1 d . .
C10 C 1.3497(6) 0.5485(9) 0.8893(4) 0.152(4) Uani 1 d . .
H10A H 1.3883(6) 0.4824(9) 0.9056(4) 0.183 Uiso 1 calc R .
H10B H 1.3937(6) 0.5786(9) 0.8554(4) 0.183 Uiso 1 calc R .
C11 C 1.3729(7) 0.6143(7) 0.9559(5) 0.120(3) Uani 1 d . .
H11A H 1.4615(7) 0.6194(7) 0.9748(5) 0.144 Uiso 1 calc R .
H11B H 1.3438(7) 0.6829(7) 0.9383(5) 0.144 Uiso 1 calc R .
C12 C 1.3253(7) 0.5923(8) 1.0205(5) 0.138(4) Uani 1 d . .
H12A H 1.2894(7) 0.6560(8) 1.0329(5) 0.165 Uiso 1 calc R .
H12B H 1.3956(7) 0.5774(8) 1.0626(5) 0.165 Uiso 1 calc R .
C3 C 0.5436(5) 0.3424(6) 0.5602(3) 0.098(2) Uani 1 d . .
H3A H 0.5531(5) 0.3400(6) 0.5090(3) 0.118 Uiso 1 calc R .
H3B H 0.5421(5) 0.2715(6) 0.5774(3) 0.118 Uiso 1 calc R .
C4 C 0.4230(5) 0.3908(8) 0.5579(4) 0.122(3) Uani 1 d . .
H4A H 0.4212(5) 0.4578(8) 0.5338(4) 0.146 Uiso 1 calc R .
H4B H 0.3598(5) 0.3488(8) 0.5251(4) 0.146 Uiso 1 calc R .
C5 C 0.3884(6) 0.4060(9) 0.6261(5) 0.145(4) Uani 1 d . .
H5A H 0.3448(6) 0.4715(9) 0.6199(5) 0.175 Uiso 1 calc R .
H5B H 0.3273(6) 0.3532(9) 0.6264(5) 0.175 Uiso 1 calc R .
C6 C 0.4614(7) 0.4077(13) 0.6968(5) 0.212(7) Uani 1 d . .
H6A H 0.4272(7) 0.3527(13) 0.7212(5) 0.254 Uiso 1 calc R .
H6B H 0.4364(7) 0.4712(13) 0.7169(5) 0.254 Uiso 1 calc R .
C7 C 0.5835(5) 0.4026(6) 0.7325(4) 0.095(2) Uani 1 d . .
H7A H 0.5912(5) 0.3580(6) 0.7762(4) 0.114 Uiso 1 calc R .
H7B H 0.6080(5) 0.4713(6) 0.7520(4) 0.114 Uiso 1 calc R .

loop_
_atom_type_symbol
_atom_type_description
_atom_type_scat_dispersion_real
_atom_type_scat_dispersion_imag
_atom_type_scat_source
C C 0.0033 0.0016 'International Tables Vol C Tables 4.2.6.8 and 6.1.1.4'
H H 0.0000 0.0000 'International Tables Vol C Tables 4.2.6.8 and 6.1.1.4'
N N 0.0061 0.0033 'International Tables Vol C Tables 4.2.6.8 and 6.1.1.4'
O O 0.0106 0.0060 'International Tables Vol C Tables 4.2.6.8 and 6.1.1.4'
Cl Cl 0.1484 0.1585 'International Tables Vol C Tables 4.2.6.8 and 6.1.1.4'
Re Re -1.0185 7.2310 'International Tables Vol C Tables 4.2.6.8 and 6.1.1.4'

loop_
_geom_angle_atom_site_label_1
_geom_angle_atom_site_label_2
_geom_angle_atom_site_label_3
_geom_angle
_geom_angle_site_symmetry_1
_geom_angle_site_symmetry_3
_geom_angle_publ_flag
N3 Re N2 94.6(2) . . y
N3 Re N1 169.8(2) . . y
N2 Re N1 75.85(13) . . y
N3 Re Cl2 97.76(13) . . y
N2 Re Cl2 87.58(12) . . y
N1 Re Cl2 85.51(10) . . y
N3 Re Cl3 96.33(13) . . y
N2 Re Cl3 93.90(12) . . y
N1 Re Cl3 81.04(10) . . y
Cl2 Re Cl3 165.66(5) . . y
N3 Re Cl1 100.65(14) . . y
N2 Re Cl1 164.12(10) . . y
N1 Re Cl1 89.18(10) . . y
Cl2 Re Cl1 85.97(5) . . y
Cl3 Re Cl1 88.88(6) . . y
C17 N3 Re 175.3(3) . . ?
C16 N2 C8 116.8(4) . . ?
C16 N2 Re 118.0(3) . . ?
C8 N2 Re 124.2(3) . . ?
C15 N1 C1 120.0(4) . . ?
C15 N1 Re 112.5(3) . . ?
C1 N1 Re 127.5(3) . . ?
C18 C17 N3 119.6(4) . . ?
C18 C17 C22 119.7(4) . . ?
N3 C17 C22 120.6(4) . . ?
N1 C1 C2 108.4(4) . . ?
N1 C1 C7 110.2(4) . . ?
C2 C1 C7 116.1(4) . . ?
C14 C8 C9 123.2(5) . . ?
C14 C8 N2 113.9(4) . . ?
C9 C8 N2 112.6(4) . . ?
N1 C15 C16 118.6(4) . . ?
C20 C19 C18 119.7(5) . . ?
C17 C18 C19 119.7(5) . . ?
O C16 N2 128.1(5) . . ?
O C16 C15 119.4(5) . . ?
N2 C16 C15 112.5(4) . . ?
C21 C22 C17 120.2(5) . . ?
C1 C2 C3 112.5(5) . . ?
C10 C9 C8 119.0(5) . . ?
C20 C21 C22 119.0(5) . . ?
C8 C14 C13 124.0(6) . . ?
C14 C13 C12 121.0(7) . . ?
C21 C20 C19 121.6(4) . . ?
C21 C20 Cl4 119.5(4) . . ?
C19 C20 Cl4 118.8(4) . . ?
C11 C10 C9 121.9(7) . . ?
C12 C11 C10 123.0(8) . . ?
C11 C12 C13 122.2(6) . . ?
C4 C3 C2 115.9(6) . . ?
C5 C4 C3 119.5(6) . . ?
C6 C5 C4 127.9(7) . . ?
C5 C6 C7 138.8(8) . . ?
C6 C7 C1 122.5(6) . . ?

loop_
_geom_bond_atom_site_label_1
_geom_bond_atom_site_label_2
_geom_bond_distance
_geom_bond_site_symmetry_2
_geom_bond_publ_flag
Re N3 1.717(4) . y
Re N2 2.035(4) . y
Re N1 2.214(3) . y
Re Cl2 2.3397(13) . y
Re Cl3 2.3409(14) . y
Re Cl1 2.3460(13) . y
N3 C17 1.370(5) . ?
N2 C16 1.345(6) . y
N2 C8 1.496(5) . ?
N1 C15 1.259(6) . y
N1 C1 1.499(5) . ?
C17 C18 1.361(7) . ?
C17 C22 1.381(7) . ?
C1 C2 1.507(6) . ?
C1 C7 1.522(7) . ?
O C16 1.228(6) . ?
C8 C14 1.428(8) . ?
C8 C9 1.478(7) . ?
C15 C16 1.492(6) . y
C19 C20 1.356(8) . ?
C19 C18 1.377(7) . ?
C22 C21 1.372(7) . ?
C2 C3 1.536(7) . ?
C9 C10 1.458(8) . ?
C21 C20 1.351(8) . ?
C14 C13 1.450(9) . ?
C13 C12 1.465(11) . ?
Cl4 C20 1.725(4) . ?
C10 C11 1.452(10) . ?
C11 C12 1.447(10) . ?
C3 C4 1.487(9) . ?
C4 C5 1.414(10) . ?
C5 C6 1.340(10) . ?
C6 C7 1.363(9) . ?
